data_7206150
loop_
_publ_author_name
'Jalilian, Ehsan'
'Liao, Rong-Zhen'
'Himo, Fahmi'
'Brismar, Hjalmar'
'Laurell, Fredrik'
'Lidin, Sven'

_publ_section_title
;
 Luminescence properties of the Cu4I62&#x2212; cluster
;
_journal_issue 14
_journal_name_full CrystEngComm
_journal_page_first 4729
_journal_paper_doi 10.1039/c0ce00909a
_journal_volume 13
_journal_year 2011
_chemical_formula_moiety '2(C24 H20 P), Cu4 I6, C3 H6 O)'
_chemical_formula_sum 'C51 H46 Cu4 I6 O P2'
_chemical_formula_weight 1752.5
_chemical_name_common
;
Bis(tetraphenylphosphonium) hexa-mu!2$-iodido-tetra copper(i)
acetone monosolvate
;
_chemical_name_systematic
;
Bis(tetraphenylphosphonium) hexa-\m~2~-iodido-tetra copper(I) acetone
monosolvate
;
_space_group_IT_number 2
_symmetry_cell_setting triclinic
_symmetry_space_group_name_Hall '-P 1'
_symmetry_space_group_name_H-M 'P -1'
_cell_angle_alpha 82.4220(17)
_cell_angle_beta 88.3512(17)
_cell_angle_gamma 88.9145(14)
_cell_formula_units_Z 1
_cell_length_a 11.0794(2)
_cell_length_b 11.1586(2)
_cell_length_c 11.8673(2)
_cell_measurement_reflns_used 18496
_cell_measurement_temperature 100
_cell_measurement_theta_max 33.0660
_cell_measurement_theta_min 3.6810
_cell_volume 1453.58(4)
_computing_cell_refinement '<i>CrysAlis RED</i> (Oxford Diffraction, 2008)'
_computing_data_collection '<i>CrysAlis CCD</i> (Oxford Diffraction, 2008)'
_computing_data_reduction '<i>CrysAlis RED</i> (Oxford Diffraction, 2008)'
_computing_molecular_graphics '<i>Diamond</i> (Brandenburg, 1999)'
_computing_publication_material '<i>Jana2000</i> (Petricek, Dusek & Palatinus, 2000)'
_computing_structure_refinement '<i>Jana2000</i> (Petricek, Dusek & Palatinus, 2000)'
_computing_structure_solution '<i>Superflip</i> (Oszlanyi & Suto, 2004)'
_diffrn_ambient_temperature 100
_diffrn_detector_area_resol_mean 16.0
_diffrn_measured_fraction_theta_full 0.99
_diffrn_measured_fraction_theta_max 0.95
_diffrn_measurement_device_type 'Excalibur3 with Sapphire-3 CCD'
_diffrn_measurement_method '\w scans at diffrent \f'
_diffrn_radiation_monochromator graphite
_diffrn_radiation_source 'X-ray tube'
_diffrn_radiation_type 'Mo K\a'
_diffrn_radiation_wavelength 0.71069
_diffrn_reflns_av_R_equivalents 0
_diffrn_reflns_av_sigmaI/netI 0.0968
_diffrn_reflns_limit_h_max 15
_diffrn_reflns_limit_h_min -15
_diffrn_reflns_limit_k_max 16
_diffrn_reflns_limit_k_min -15
_diffrn_reflns_limit_l_max 17
_diffrn_reflns_limit_l_min 0
_diffrn_reflns_number 51193
_diffrn_reflns_theta_full 29.90
_diffrn_reflns_theta_max 30.65
_diffrn_reflns_theta_min 2.92
_diffrn_standards_number 0
_exptl_absorpt_coefficient_mu 4.717
_exptl_absorpt_correction_T_max 0.714
_exptl_absorpt_correction_T_min 0.280
_exptl_absorpt_correction_type gaussian
_exptl_absorpt_process_details '<i>CrysAlis RED</i> (Oxford Diffraction, 2008)'
_exptl_crystal_colour Yellow
_exptl_crystal_density_diffrn 2.0014
_exptl_crystal_description sheet
_exptl_crystal_F_000 823
_exptl_crystal_size_max 0.2811
_exptl_crystal_size_mid 0.2582
_exptl_crystal_size_min 0.0714
_exptl_crystal_size_rad 0.2582
_refine_diff_density_max 0.75
_refine_diff_density_min -0.99
_refine_ls_extinction_coef 3900(200)
_refine_ls_extinction_method 'B-C type 1 Gaussian isotropic (Becker & Coppens, 1974)'
_refine_ls_goodness_of_fit_gt 1.79
_refine_ls_goodness_of_fit_ref 1.20
_refine_ls_hydrogen_treatment constr
_refine_ls_number_constraints 100
_refine_ls_number_parameters 306
_refine_ls_number_reflns 8360
_refine_ls_number_restraints 0
_refine_ls_R_factor_all 0.1576
_refine_ls_R_factor_gt 0.0393
_refine_ls_shift/su_max 0.0347
_refine_ls_shift/su_mean 0.0017
_refine_ls_structure_factor_coef Fsqd
_refine_ls_weighting_details w=1/(\s^2^(I)+0.0004I^2^)
_refine_ls_weighting_scheme sigma
_refine_ls_wR_factor_gt 0.0812
_refine_ls_wR_factor_ref 0.1008
_reflns_number_gt 2658
_reflns_number_total 8360
_reflns_threshold_expression I>3\s(I)
_cod_data_source_file c0ce00909a.txt
_cod_data_source_block (I)
_cod_original_formula_sum 'C51 H46 Cu4 I6 O1 P2'
_cod_database_code 7206150

loop_
_symmetry_equiv_pos_site_id
_symmetry_equiv_pos_as_xyz
1 x,y,z
2 -x,-y,-z

loop_
_atom_site_label
_atom_site_type_symbol
_atom_site_fract_x
_atom_site_fract_y
_atom_site_fract_z
_atom_site_adp_type
_atom_site_U_iso_or_equiv
_atom_site_symmetry_multiplicity
_atom_site_occupancy
_atom_site_calc_flag
_atom_site_refinement_flags
_atom_site_disorder_assembly
_atom_site_disorder_group
I1 I 0.22113(5) -0.18109(5) 0.02680(5) Uani 0.0626(2) 2 1 d . . .
I2 I 0.17347(6) 0.21355(5) -0.04697(5) Uani 0.0696(2) 2 1 d . . .
I3 I 0.00062(6) 0.03209(6) 0.25569(5) Uani 0.0746(3) 2 1 d . . .
Cu1 Cu -0.01306(18) 0.12889(16) 0.05583(15) Uani 0.0556(7) 2 0.5 d . . .
Cu2 Cu 0.12933(19) -0.00132(17) -0.08762(16) Uani 0.0590(7) 2 0.5 d . . .
Cu3 Cu 0.12045(19) 0.01963(17) 0.07475(16) Uani 0.0602(7) 2 0.5 d . . .
Cu4 Cu -0.0177(2) 0.11405(17) -0.10347(16) Uani 0.0626(8) 2 0.5 d . . .
P1 P 0.48928(17) 0.73594(15) 0.62918(14) Uani 0.0398(6) 2 1 d . . .
Oaca O -0.0223(11) 0.5054(10) 0.3167(9) Uiso 0.069(3) 2 0.5 d . . .
C1aca C 0.0158(10) 0.4611(8) 0.2411(8) Uiso 0.022(2) 2 0.5 d . . .
C2aca C -0.0601(18) 0.4222(17) 0.1725(14) Uiso 0.076(5) 2 0.5 d . . .
C3aca C 0.134(2) 0.454(2) 0.215(2) Uiso 0.111(7) 2 0.5 d . . .
C1a C 0.3684(7) 0.7380(6) 0.5348(5) Uani 0.042(2) 2 1 d . . .
C2a C 0.3670(7) 0.8216(6) 0.4401(5) Uani 0.053(3) 2 1 d . . .
C3a C 0.2772(8) 0.8251(8) 0.3659(6) Uani 0.065(3) 2 1 d . . .
C4a C 0.1860(8) 0.7445(8) 0.3828(7) Uani 0.070(4) 2 1 d . . .
C5a C 0.1846(8) 0.6614(8) 0.4759(7) Uani 0.074(4) 2 1 d . . .
C6a C 0.2733(7) 0.6594(7) 0.5520(6) Uani 0.058(3) 2 1 d . . .
C1b C 0.4765(7) 0.8585(6) 0.7101(5) Uani 0.044(2) 2 1 d . . .
C2b C 0.3865(7) 0.9458(6) 0.6906(6) Uani 0.053(3) 2 1 d . . .
C3b C 0.3815(8) 1.0383(7) 0.7530(7) Uani 0.061(3) 2 1 d . . .
C4b C 0.4648(9) 1.0489(7) 0.8342(7) Uani 0.067(4) 2 1 d . . .
C5b C 0.5533(8) 0.9614(7) 0.8567(6) Uani 0.062(3) 2 1 d . . .
C6b C 0.5597(7) 0.8675(7) 0.7936(5) Uani 0.053(3) 2 1 d . . .
C1c C 0.6257(6) 0.7404(6) 0.5459(5) Uani 0.043(2) 2 1 d . . .
C2c C 0.6359(7) 0.6706(6) 0.4591(6) Uani 0.052(3) 2 1 d . . .
C3c C 0.7370(8) 0.6724(7) 0.3912(7) Uani 0.062(3) 2 1 d . . .
C4c C 0.8293(9) 0.7431(9) 0.4104(7) Uani 0.075(4) 2 1 d . . .
C5c C 0.8228(8) 0.8136(10) 0.4942(8) Uani 0.088(4) 2 1 d . . .
C6c C 0.7189(7) 0.8154(7) 0.5632(6) Uani 0.061(3) 2 1 d . . .
C1d C 0.4852(7) 0.6039(6) 0.7261(5) Uani 0.043(2) 2 1 d . . .
C2d C 0.4039(7) 0.5987(7) 0.8159(6) Uani 0.053(3) 2 1 d . . .
C3d C 0.3968(8) 0.4965(7) 0.8894(6) Uani 0.066(3) 2 1 d . . .
C4d C 0.4695(9) 0.4007(7) 0.8739(7) Uani 0.064(3) 2 1 d . . .
C5d C 0.5484(9) 0.4038(7) 0.7884(7) Uani 0.068(3) 2 1 d . . .
C6d C 0.5577(7) 0.5056(6) 0.7120(6) Uani 0.052(3) 2 1 d . . .
H1c2aca H -0.049934 0.466141 0.097783 Uiso 0.0915 2 0.5 d . . .
H2c2aca H -0.045144 0.33764 0.16928 Uiso 0.0915 2 0.5 d . . .
H3c2aca H -0.141081 0.433891 0.200321 Uiso 0.0915 2 0.5 d . . .
H1c3aca H 0.154527 0.516464 0.154096 Uiso 0.1336 2 0.5 d . . .
H2c3aca H 0.18032 0.462577 0.280024 Uiso 0.1336 2 0.5 d . . .
H3c3aca H 0.152222 0.376238 0.190378 Uiso 0.1336 2 0.5 d . . .
H1c2a H 0.43112 0.87882 0.426208 Uiso 0.064 2 1 d . . .
H1c3a H 0.277506 0.885322 0.300099 Uiso 0.0777 2 1 d . . .
H1c4a H 0.122972 0.746831 0.328725 Uiso 0.0838 2 1 d . . .
H1c5a H 0.120847 0.603677 0.488242 Uiso 0.0889 2 1 d . . .
H1c6a H 0.26994 0.601913 0.619694 Uiso 0.0692 2 1 d . . .
H1c2b H 0.32828 0.940506 0.633187 Uiso 0.063 2 1 d . . .
H1c3b H 0.318163 1.098044 0.740399 Uiso 0.0734 2 1 d . . .
H1c4b H 0.461439 1.117404 0.875396 Uiso 0.0803 2 1 d . . .
H1c5b H 0.609601 0.966394 0.91583 Uiso 0.074 2 1 d . . .
H1c6b H 0.622419 0.807126 0.807106 Uiso 0.0635 2 1 d . . .
H1c2c H 0.57042 0.619484 0.44602 Uiso 0.063 2 1 d . . .
H1c3c H 0.742398 0.623822 0.330212 Uiso 0.0748 2 1 d . . .
H1c4c H 0.901328 0.743191 0.363385 Uiso 0.0896 2 1 d . . .
H1c5c H 0.889941 0.862979 0.50643 Uiso 0.1058 2 1 d . . .
H1c6c H 0.712451 0.867529 0.621372 Uiso 0.0738 2 1 d . . .
H1c2d H 0.352848 0.667086 0.826053 Uiso 0.0639 2 1 d . . .
H1c3d H 0.340305 0.491354 0.952694 Uiso 0.0788 2 1 d . . .
H1c4d H 0.46342 0.328232 0.927024 Uiso 0.0764 2 1 d . . .
H1c5d H 0.598944 0.334544 0.780031 Uiso 0.081 2 1 d . . .
H1c6d H 0.614308 0.50863 0.648983 Uiso 0.0619 2 1 d . . .

loop_
_atom_site_aniso_label
_atom_site_aniso_type_symbol
_atom_site_aniso_U_11
_atom_site_aniso_U_22
_atom_site_aniso_U_33
_atom_site_aniso_U_12
_atom_site_aniso_U_13
_atom_site_aniso_U_23
I1 I 0.0547(4) 0.0609(3) 0.0718(4) 0.0078(3) -0.0129(3) -0.0058(3)
I2 I 0.0612(4) 0.0551(3) 0.0922(4) -0.0124(3) 0.0154(3) -0.0110(3)
I3 I 0.0867(5) 0.0876(4) 0.0492(3) -0.0018(3) -0.0094(3) -0.0062(3)
Cu1 Cu 0.0532(14) 0.0534(10) 0.0602(11) -0.0031(9) -0.0055(9) -0.0065(9)
Cu2 Cu 0.0562(14) 0.0580(11) 0.0620(11) -0.0016(9) -0.0020(9) -0.0041(9)
Cu3 Cu 0.0534(14) 0.0607(12) 0.0669(12) -0.0033(10) -0.0115(10) -0.0075(9)
Cu4 Cu 0.0655(16) 0.0597(12) 0.0601(12) 0.0026(10) -0.0053(10) 0.0021(9)
P1 P 0.0377(12) 0.0395(9) 0.0422(9) -0.0018(8) -0.0022(8) -0.0050(7)
C1a C 0.041(5) 0.045(4) 0.039(4) 0.001(3) 0.003(3) 0.001(3)
C2a C 0.050(6) 0.056(4) 0.051(4) -0.012(4) -0.011(4) 0.008(3)
C3a C 0.055(6) 0.084(6) 0.051(5) -0.007(5) -0.007(4) 0.012(4)
C4a C 0.052(6) 0.089(6) 0.065(5) -0.002(5) -0.011(4) 0.006(5)
C5a C 0.055(6) 0.090(6) 0.074(6) -0.033(5) -0.009(5) 0.008(5)
C6a C 0.051(6) 0.065(5) 0.053(4) -0.020(4) -0.005(4) 0.011(4)
C1b C 0.045(5) 0.041(4) 0.044(4) -0.007(3) 0.003(3) 0.000(3)
C2b C 0.051(6) 0.046(4) 0.057(4) 0.005(4) 0.004(4) 0.002(4)
C3b C 0.069(7) 0.047(5) 0.066(5) 0.007(4) 0.006(5) -0.004(4)
C4b C 0.082(7) 0.043(4) 0.076(6) -0.012(5) 0.032(5) -0.014(4)
C5b C 0.069(7) 0.071(5) 0.049(4) -0.022(5) 0.011(4) -0.023(4)
C6b C 0.053(6) 0.060(5) 0.049(4) 0.005(4) -0.002(4) -0.018(4)
C1c C 0.038(5) 0.048(4) 0.044(4) -0.003(3) -0.003(3) -0.002(3)
C2c C 0.050(6) 0.052(4) 0.056(4) -0.003(4) 0.004(4) -0.010(4)
C3c C 0.061(7) 0.062(5) 0.062(5) 0.007(4) 0.010(4) -0.006(4)
C4c C 0.062(7) 0.099(7) 0.063(5) -0.004(5) 0.016(5) -0.016(5)
C5c C 0.049(7) 0.123(8) 0.093(7) -0.040(6) 0.012(5) -0.016(6)
C6c C 0.049(6) 0.075(5) 0.063(5) -0.018(4) 0.002(4) -0.016(4)
C1d C 0.042(5) 0.045(4) 0.043(4) -0.001(3) -0.009(3) -0.005(3)
C2d C 0.058(6) 0.048(4) 0.051(4) 0.001(4) 0.004(4) -0.002(3)
C3d C 0.070(7) 0.073(6) 0.051(5) -0.015(5) 0.001(4) 0.006(4)
C4d C 0.079(7) 0.050(5) 0.060(5) -0.006(4) -0.011(5) 0.002(4)
C5d C 0.084(7) 0.046(5) 0.070(5) 0.011(4) -0.009(5) 0.003(4)
C6d C 0.048(5) 0.052(4) 0.053(4) 0.007(4) -0.005(4) -0.001(4)

loop_
_atom_type_symbol
_atom_type_scat_dispersion_real
_atom_type_scat_dispersion_imag
_atom_type_scat_source
_atom_type_scat_Cromer_Mann_a1
_atom_type_scat_Cromer_Mann_b1
_atom_type_scat_Cromer_Mann_a2
_atom_type_scat_Cromer_Mann_b2
_atom_type_scat_Cromer_Mann_a3
_atom_type_scat_Cromer_Mann_b3
_atom_type_scat_Cromer_Mann_a4
_atom_type_scat_Cromer_Mann_b4
_atom_type_scat_Cromer_Mann_c
Cu 0.320 1.265 'International Tables Vol C tables 4.2.6.8 and 6.1.1.4' 13.338 3.5828 7.1676 0.247 5.6158 11.3966 1.6735 64.812599 1.191
I -0.474 1.812 'International Tables Vol C tables 4.2.6.8 and 6.1.1.4' 20.1472 4.347 18.9949 0.3814 7.5138 27.766001 2.2735 66.877602 4.0712
P 0.102 0.094 'International Tables Vol C tables 4.2.6.8 and 6.1.1.4' 6.4345 1.9067 4.1791 27.157 1.78 0.526 1.4908 68.164497 1.1149
C 0.003 0.002 'International Tables Vol C tables 4.2.6.8 and 6.1.1.4' 2.31 20.843901 1.02 10.2075 1.5886 0.5687 0.865 51.651199 0.2156
H 0.000 0.000 'International Tables Vol C tables 4.2.6.8 and 6.1.1.4' 0.493002 10.5109 0.322912 26.1257 0.140191 3.14236 0.04081 57.799702 0.003038
O 0.011 0.006 'International Tables Vol C tables 4.2.6.8 and 6.1.1.4' 3.0485 13.2771 2.2868 5.7011 1.5463 0.3239 0.867 32.908901 0.2508

loop_
_geom_angle_atom_site_label_1
_geom_angle_atom_site_label_2
_geom_angle_atom_site_label_3
_geom_angle_site_symmetry_1
_geom_angle_site_symmetry_2
_geom_angle_site_symmetry_3
_geom_angle
_geom_angle_publ_flag
I2 I1 I2 . . 2_555 88.726(15) no
I2 I1 I3 . . . 57.906(13) no
I2 I1 I3 . . 2_555 60.879(14) no
I2 I1 Cu1 . . 2_555 69.84(4) no
I2 I1 Cu2 . . 2_555 58.11(3) no
I2 I1 Cu3 . . 2_555 58.56(3) no
I2 I1 Cu4 . . 2_555 69.18(4) no
I2 I1 I3 2_555 . . 59.895(14) no
I2 I1 I3 2_555 . 2_555 58.984(14) no
I2 I1 Cu1 2_555 . . 58.48(3) no
I2 I1 Cu2 2_555 . . 71.15(5) no
I2 I1 Cu3 2_555 . . 69.60(5) no
I2 I1 Cu4 2_555 . . 57.94(3) no
I3 I1 I3 . . 2_555 89.264(15) no
I3 I1 Cu1 . . 2_555 69.52(4) no
I3 I1 Cu2 . . . 70.42(5) no
I3 I1 Cu3 . . 2_555 58.51(3) no
I3 I1 Cu4 . . . 57.58(3) no
I3 I1 Cu1 2_555 . . 59.67(3) no
I3 I1 Cu2 2_555 . 2_555 59.20(3) no
I3 I1 Cu3 2_555 . . 71.36(5) no
I3 I1 Cu4 2_555 . 2_555 70.73(4) no
Cu1 I1 Cu1 . . 2_555 50.07(5) no
Cu1 I1 Cu3 2_555 . . 63.68(6) no
Cu2 I1 Cu2 . . 2_555 51.79(5) no
Cu2 I1 Cu4 . . 2_555 65.47(6) no
Cu3 I1 Cu3 . . 2_555 50.44(5) no
Cu4 I1 Cu4 . . 2_555 49.80(5) no
I1 I2 I1 . . 2_555 91.274(15) no
I1 I2 I2 . . 2_555 45.577(11) no
I1 I2 I3 . . . 62.030(14) no
I1 I2 I3 . . 2_555 58.961(13) no
I1 I2 Cu1 . . . 71.77(4) no
I1 I2 Cu2 . . 2_555 61.35(3) no
I1 I2 Cu3 . . 2_555 59.50(3) no
I1 I2 Cu4 . . . 71.62(4) no
I1 I2 I3 2_555 . . 59.990(14) no
I1 I2 I3 2_555 . 2_555 61.099(14) no
I1 I2 Cu1 2_555 . 2_555 60.03(3) no
I1 I2 Cu2 2_555 . . 74.04(5) no
I1 I2 Cu3 2_555 . . 71.15(5) no
I1 I2 Cu4 2_555 . 2_555 60.38(3) no
I3 I2 I3 . . 2_555 90.539(16) no
I3 I2 Cu1 . . 2_555 60.54(3) no
I3 I2 Cu2 . . . 73.51(4) no
I3 I2 Cu3 . . 2_555 60.25(3) no
I3 I2 Cu4 . . . 71.50(4) no
I3 I2 Cu1 2_555 . . 70.84(5) no
I3 I2 Cu2 2_555 . 2_555 59.63(3) no
I3 I2 Cu3 2_555 . . 70.32(5) no
I3 I2 Cu4 2_555 . 2_555 58.73(3) no
Cu1 I2 Cu1 . . 2_555 51.26(5) no
Cu1 I2 Cu2 . . . 67.35(6) no
Cu2 I2 Cu2 . . 2_555 54.51(5) no
Cu3 I2 Cu3 . . 2_555 51.10(5) no
Cu3 I2 Cu4 . . . 65.28(6) no
Cu4 I2 Cu4 . . 2_555 51.78(5) no
I1 I3 I1 . . 2_555 90.736(15) no
I1 I3 I2 . . . 60.064(13) no
I1 I3 I2 . . 2_555 59.006(14) no
I1 I3 I3 . . 2_556 126.323(16) no
I1 I3 Cu1 . . . 70.23(5) no
I1 I3 Cu2 . . 2_555 72.29(5) no
I1 I3 Cu3 . . 2_555 58.55(3) no
I1 I3 Cu4 . . . 59.46(3) no
I1 I3 I2 2_555 . . 61.027(13) no
I1 I3 I2 2_555 . 2_555 60.160(13) no
I1 I3 I3 2_555 . 2_555 46.276(11) no
I1 I3 I3 2_555 . 2_556 140.895(18) no
I1 I3 Cu1 2_555 . 2_555 59.96(3) no
I1 I3 Cu2 2_555 . . 61.42(3) no
I1 I3 Cu3 2_555 . . 72.01(5) no
I1 I3 Cu4 2_555 . 2_555 72.43(5) no
I2 I3 I2 . . 2_555 89.461(15) no
I2 I3 I3 . . 2_556 144.477(19) no
I2 I3 Cu1 . . 2_555 59.25(3) no
I2 I3 Cu2 . . 2_555 72.46(4) no
I2 I3 Cu3 . . 2_555 59.32(3) no
I2 I3 Cu4 . . 2_555 70.77(4) no
I2 I3 I3 2_555 . 2_556 124.783(16) no
I2 I3 Cu1 2_555 . . 69.65(5) no
I2 I3 Cu2 2_555 . . 58.58(3) no
I2 I3 Cu3 2_555 . . 69.35(5) no
I2 I3 Cu4 2_555 . . 58.24(3) no
I3 I3 I3 2_555 . 2_556 166.328(15) no
I3 I3 Cu1 2_556 . . 161.19(5) no
I3 I3 Cu1 2_556 . 2_555 148.51(3) no
I3 I3 Cu2 2_556 . . 157.63(3) no
I3 I3 Cu2 2_556 . 2_555 142.10(5) no
I3 I3 Cu3 2_556 . . 146.78(5) no
I3 I3 Cu3 2_556 . 2_555 156.20(3) no
I3 I3 Cu4 2_556 . . 174.07(3) no
I3 I3 Cu4 2_556 . 2_555 134.10(4) no
Cu1 I3 Cu1 . . 2_555 50.17(5) no
Cu1 I3 Cu4 . . 2_555 64.64(6) no
Cu2 I3 Cu2 . . 2_555 53.66(5) no
Cu2 I3 Cu3 2_555 . . 66.48(7) no
Cu3 I3 Cu3 . . 2_555 50.35(6) no
Cu4 I3 Cu4 . . 2_555 51.39(5) no
I1 Cu1 I1 . . 2_555 129.93(6) no
I1 Cu1 I2 . . . 74.89(5) no
I1 Cu1 I2 . . 2_555 61.49(3) no
I1 Cu1 I3 . . . 77.13(5) no
I1 Cu1 I3 . . 2_555 60.36(3) no
I1 Cu1 Cu2 . . 2_555 80.36(8) no
I1 Cu1 Cu3 . . 2_555 70.93(6) no
I1 Cu1 Cu4 . . . 77.40(8) no
I1 Cu1 I2 2_555 . . 120.26(7) no
I1 Cu1 I2 2_555 . 2_555 75.84(5) no
I1 Cu1 I3 2_555 . . 119.19(8) no
I1 Cu1 I3 2_555 . 2_555 76.75(5) no
I1 Cu1 Cu1 2_555 . 2_555 93.80(7) no
I1 Cu1 Cu2 2_555 . . 111.25(8) no
I1 Cu1 Cu2 2_555 . 2_555 65.57(8) no
I1 Cu1 Cu3 2_555 . . 148.77(12) no
I1 Cu1 Cu3 2_555 . 2_555 59.01(6) no
I1 Cu1 Cu4 2_555 . . 67.44(9) no
I1 Cu1 Cu4 2_555 . 2_555 110.68(8) no
I2 Cu1 I2 . . 2_555 128.74(6) no
I2 Cu1 I3 . . . 119.23(8) no
I2 Cu1 I3 . . 2_555 75.90(5) no
I2 Cu1 Cu1 . . 2_555 92.76(7) no
I2 Cu1 Cu2 . . . 57.35(6) no
I2 Cu1 Cu2 . . 2_555 150.31(11) no
I2 Cu1 Cu3 . . . 67.82(8) no
I2 Cu1 Cu3 . . 2_555 108.78(8) no
I2 Cu1 Cu4 . . . 69.11(9) no
I2 Cu1 Cu4 . . 2_555 108.16(8) no
I2 Cu1 I3 2_555 . . 77.25(5) no
I2 Cu1 I3 2_555 . 2_555 60.21(3) no
I2 Cu1 Cu1 2_555 . 2_555 35.98(4) no
I2 Cu1 Cu2 2_555 . . 71.39(6) no
I2 Cu1 Cu2 2_555 . 2_555 21.65(7) no
I2 Cu1 Cu3 2_555 . . 76.93(8) no
I2 Cu1 Cu3 2_555 . 2_555 33.84(4) no
I2 Cu1 Cu4 2_555 . . 75.97(8) no
I2 Cu1 Cu4 2_555 . 2_555 34.84(5) no
I3 Cu1 I3 . . 2_555 129.83(6) no
I3 Cu1 Cu1 . . 2_555 94.89(6) no
I3 Cu1 Cu2 . . . 109.92(8) no
I3 Cu1 Cu2 . . 2_555 69.54(8) no
I3 Cu1 Cu3 . . . 68.47(8) no
I3 Cu1 Cu3 . . 2_555 111.09(8) no
I3 Cu1 Cu4 . . . 149.48(11) no
I3 Cu1 Cu4 . . 2_555 59.62(6) no
I3 Cu1 Cu2 2_555 . 2_555 77.75(8) no
I3 Cu1 Cu3 2_555 . . 76.62(8) no
I3 Cu1 Cu3 2_555 . 2_555 32.88(5) no
I3 Cu1 Cu4 2_555 . 2_555 70.22(6) no
Cu1 Cu1 Cu2 2_555 . 2_555 57.59(8) no
Cu1 Cu1 Cu3 2_555 . . 54.98(8) no
Cu1 Cu1 Cu3 2_555 . 2_555 34.80(6) no
Cu1 Cu1 Cu4 2_555 . . 54.62(8) no
Cu2 Cu1 Cu2 . . 2_555 93.02(10) no
Cu2 Cu1 Cu3 . . . 44.40(8) no
Cu2 Cu1 Cu3 . . 2_555 60.19(7) no
Cu2 Cu1 Cu4 . . . 46.93(8) no
Cu2 Cu1 Cu4 . . 2_555 58.96(7) no
Cu2 Cu1 Cu3 2_555 . . 92.98(11) no
Cu2 Cu1 Cu3 2_555 . 2_555 46.32(8) no
Cu2 Cu1 Cu4 2_555 . . 89.84(12) no
Cu2 Cu1 Cu4 2_555 . 2_555 49.06(8) no
Cu3 Cu1 Cu3 . . 2_555 89.78(10) no
Cu3 Cu1 Cu4 . . . 91.32(12) no
Cu3 Cu1 Cu4 2_555 . 2_555 60.33(7) no
Cu4 Cu1 Cu4 . . 2_555 89.91(10) no
I1 Cu2 I1 . . 2_555 128.21(6) no
I1 Cu2 I2 . . . 121.08(8) no
I1 Cu2 I2 . . 2_555 75.58(5) no
I1 Cu2 I3 . . . 76.89(5) no
I1 Cu2 I3 . . 2_555 119.02(8) no
I1 Cu2 Cu1 . . . 109.38(7) no
I1 Cu2 Cu1 . . 2_555 69.46(8) no
I1 Cu2 Cu2 . . 2_555 94.20(6) no
I1 Cu2 Cu3 . . . 70.45(8) no
I1 Cu2 Cu3 . . 2_555 109.25(8) no
I1 Cu2 Cu4 . . . 145.22(10) no
I1 Cu2 Cu4 . . 2_555 58.25(6) no
I1 Cu2 I2 2_555 . . 72.16(5) no
I1 Cu2 I2 2_555 . 2_555 60.54(3) no
I1 Cu2 I3 2_555 . . 59.38(3) no
I1 Cu2 I3 2_555 . 2_555 74.41(5) no
I1 Cu2 Cu1 2_555 . . 32.52(5) no
I1 Cu2 Cu1 2_555 . 2_555 74.22(8) no
I1 Cu2 Cu2 2_555 . 2_555 34.01(4) no
I1 Cu2 Cu3 2_555 . . 73.04(8) no
I1 Cu2 Cu3 2_555 . 2_555 33.29(5) no
I1 Cu2 Cu4 2_555 . 2_555 69.96(6) no
I2 Cu2 I2 . . 2_555 125.49(7) no
I2 Cu2 I3 . . . 71.94(5) no
I2 Cu2 I3 . . 2_555 119.79(7) no
I2 Cu2 Cu1 . . . 55.30(6) no
I2 Cu2 Cu1 . . 2_555 142.24(11) no
I2 Cu2 Cu2 . . 2_555 88.78(6) no
I2 Cu2 Cu3 . . . 65.59(8) no
I2 Cu2 Cu3 . . 2_555 105.45(8) no
I2 Cu2 Cu4 . . . 66.12(8) no
I2 Cu2 Cu4 . . 2_555 106.16(8) no
I2 Cu2 I3 2_555 . . 61.80(3) no
I2 Cu2 I3 2_555 . 2_555 72.92(5) no
I2 Cu2 Cu1 2_555 . . 70.20(6) no
I2 Cu2 Cu1 2_555 . 2_555 16.81(7) no
I2 Cu2 Cu2 2_555 . 2_555 36.72(4) no
I2 Cu2 Cu3 2_555 . . 75.62(8) no
I2 Cu2 Cu3 2_555 . 2_555 33.67(4) no
I2 Cu2 Cu4 2_555 . . 74.33(8) no
I3 Cu2 I3 . . 2_555 126.34(7) no
I3 Cu2 Cu1 . . 2_555 76.47(8) no
I3 Cu2 Cu2 . . 2_555 36.10(4) no
I3 Cu2 Cu3 . . 2_555 70.38(6) no
I3 Cu2 Cu4 . . . 73.78(7) no
I3 Cu2 Cu1 2_555 . . 106.92(8) no
I3 Cu2 Cu1 2_555 . 2_555 65.41(8) no
I3 Cu2 Cu2 2_555 . 2_555 90.24(7) no
I3 Cu2 Cu3 2_555 . . 142.76(12) no
I3 Cu2 Cu3 2_555 . 2_555 55.97(6) no
I3 Cu2 Cu4 2_555 . . 67.32(8) no
I3 Cu2 Cu4 2_555 . 2_555 107.26(9) no
Cu1 Cu2 Cu1 . . 2_555 86.98(10) no
Cu1 Cu2 Cu2 . . 2_555 33.49(5) no
Cu1 Cu2 Cu3 . . . 42.37(8) no
Cu1 Cu2 Cu3 . . 2_555 58.33(7) no
Cu1 Cu2 Cu4 . . 2_555 58.68(7) no
Cu1 Cu2 Cu2 2_555 . 2_555 53.49(8) no
Cu1 Cu2 Cu3 2_555 . . 88.57(11) no
Cu1 Cu2 Cu3 2_555 . 2_555 43.05(8) no
Cu1 Cu2 Cu4 2_555 . . 85.72(11) no
Cu1 Cu2 Cu4 2_555 . 2_555 44.94(8) no
Cu2 Cu2 Cu3 2_555 . . 52.52(8) no
Cu2 Cu2 Cu3 2_555 . 2_555 34.27(6) no
Cu2 Cu2 Cu4 2_555 . . 51.03(7) no
Cu2 Cu2 Cu4 2_555 . 2_555 35.96(6) no
Cu3 Cu2 Cu3 . . 2_555 86.79(10) no
Cu3 Cu2 Cu4 . . . 85.45(11) no
Cu3 Cu2 Cu4 2_555 . 2_555 59.59(7) no
Cu4 Cu2 Cu4 . . 2_555 86.98(9) no
I1 Cu3 I1 . . 2_555 129.56(7) no
I1 Cu3 I2 . . . 118.73(8) no
I1 Cu3 I2 . . 2_555 75.36(5) no
I1 Cu3 I3 . . . 122.45(7) no
I1 Cu3 I3 . . 2_555 73.54(5) no
I1 Cu3 Cu1 . . . 147.52(12) no
I1 Cu3 Cu1 . . 2_555 57.31(6) no
I1 Cu3 Cu2 . . . 64.09(8) no
I1 Cu3 Cu2 . . 2_555 110.91(8) no
I1 Cu3 Cu3 . . 2_555 92.25(7) no
I1 Cu3 Cu4 . . . 108.63(8) no
I1 Cu3 Cu4 . . 2_555 66.77(9) no
I1 Cu3 I2 2_555 . . 75.31(5) no
I1 Cu3 I2 2_555 . 2_555 61.95(3) no
I1 Cu3 I3 2_555 . . 74.22(5) no
I1 Cu3 I3 2_555 . 2_555 62.94(3) no
I1 Cu3 Cu1 2_555 . . 17.98(7) no
I1 Cu3 Cu1 2_555 . 2_555 72.25(6) no
I1 Cu3 Cu2 2_555 . . 80.93(8) no
I1 Cu3 Cu4 2_555 . 2_555 78.60(9) no
I2 Cu3 I2 . . 2_555 128.90(7) no
I2 Cu3 I3 . . . 118.01(8) no
I2 Cu3 I3 . . 2_555 76.32(5) no
I2 Cu3 Cu1 . . . 67.68(8) no
I2 Cu3 Cu1 . . 2_555 108.94(8) no
I2 Cu3 Cu2 . . . 68.71(8) no
I2 Cu3 Cu2 . . 2_555 108.45(8) no
I2 Cu3 Cu3 . . 2_555 92.82(7) no
I2 Cu3 Cu4 . . . 58.22(6) no
I2 Cu3 Cu4 . . 2_555 148.31(12) no
I2 Cu3 I3 2_555 . . 77.12(5) no
I2 Cu3 I3 2_555 . 2_555 60.42(3) no
I2 Cu3 Cu1 2_555 . . 77.30(9) no
I2 Cu3 Cu2 2_555 . . 77.72(8) no
I2 Cu3 Cu4 2_555 . . 70.69(6) no
I3 Cu3 I3 . . 2_555 129.65(7) no
I3 Cu3 Cu1 . . . 66.83(8) no
I3 Cu3 Cu1 . . 2_555 111.01(8) no
I3 Cu3 Cu2 . . . 150.76(12) no
I3 Cu3 Cu2 . . 2_555 57.56(6) no
I3 Cu3 Cu3 . . 2_555 93.97(7) no
I3 Cu3 Cu4 . . . 108.25(9) no
I3 Cu3 Cu4 . . 2_555 70.59(9) no
I3 Cu3 Cu1 2_555 . . 77.90(8) no
I3 Cu3 Cu2 2_555 . 2_555 72.09(6) no
I3 Cu3 Cu4 2_555 . 2_555 75.95(8) no
Cu1 Cu3 Cu1 . . 2_555 90.22(10) no
Cu1 Cu3 Cu2 . . . 93.23(11) no
Cu1 Cu3 Cu2 . . 2_555 43.97(8) no
Cu1 Cu3 Cu3 . . 2_555 55.28(9) no
Cu1 Cu3 Cu4 . . . 44.68(8) no
Cu1 Cu3 Cu4 . . 2_555 91.67(12) no
Cu2 Cu3 Cu2 . . 2_555 93.21(10) no
Cu2 Cu3 Cu3 . . 2_555 56.78(9) no
Cu2 Cu3 Cu4 . . 2_555 89.77(12) no
Cu2 Cu3 Cu4 2_555 . . 59.17(7) no
Cu2 Cu3 Cu4 2_555 . 2_555 47.71(9) no
Cu3 Cu3 Cu4 2_555 . 2_555 55.51(8) no
Cu4 Cu3 Cu4 . . 2_555 90.13(11) no
I1 Cu4 I1 . . 2_555 130.20(6) no
I1 Cu4 I2 . . . 74.36(5) no
I1 Cu4 I2 . . 2_555 61.68(3) no
I1 Cu4 I3 . . . 62.96(3) no
I1 Cu4 I3 . . 2_555 72.86(5) no
I1 Cu4 Cu1 . . . 76.98(8) no
I1 Cu4 Cu2 . . 2_555 73.92(6) no
I1 Cu4 Cu3 . . 2_555 76.21(8) no
I1 Cu4 I2 2_555 . . 118.88(8) no
I1 Cu4 I2 2_555 . 2_555 76.62(5) no
I1 Cu4 I3 2_555 . . 74.88(5) no
I1 Cu4 I3 2_555 . 2_555 121.80(9) no
I1 Cu4 Cu1 2_555 . . 68.30(9) no
I1 Cu4 Cu1 2_555 . 2_555 110.89(8) no
I1 Cu4 Cu2 2_555 . . 149.29(10) no
I1 Cu4 Cu2 2_555 . 2_555 56.28(6) no
I1 Cu4 Cu3 2_555 . . 109.01(8) no
I1 Cu4 Cu3 2_555 . 2_555 70.34(9) no
I1 Cu4 Cu4 2_555 . 2_555 94.43(7) no
I2 Cu4 I2 . . 2_555 128.22(6) no
I2 Cu4 I3 . . . 73.71(5) no
I2 Cu4 I3 . . 2_555 118.88(8) no
I2 Cu4 Cu1 . . . 66.28(9) no
I2 Cu4 Cu1 . . 2_555 107.86(8) no
I2 Cu4 Cu2 . . . 66.59(8) no
I2 Cu4 Cu2 . . 2_555 108.76(8) no
I2 Cu4 Cu3 . . . 56.50(6) no
I2 Cu4 Cu3 . . 2_555 146.33(11) no
I2 Cu4 Cu4 . . 2_555 91.02(7) no
I2 Cu4 I3 2_555 . . 63.03(3) no
I2 Cu4 I3 2_555 . 2_555 73.90(5) no
I2 Cu4 Cu1 2_555 . . 77.86(8) no
I2 Cu4 Cu1 2_555 . 2_555 34.27(5) no
I2 Cu4 Cu2 2_555 . . 77.77(7) no
I2 Cu4 Cu2 2_555 . 2_555 35.66(5) no
I2 Cu4 Cu3 2_555 . . 71.73(6) no
I3 Cu4 I3 . . 2_555 128.61(6) no
I3 Cu4 Cu1 . . . 17.24(6) no
I3 Cu4 Cu1 . . 2_555 72.87(5) no
I3 Cu4 Cu2 . . . 78.56(7) no
I3 Cu4 Cu3 . . 2_555 78.59(8) no
I3 Cu4 Cu1 2_555 . . 145.80(10) no
I3 Cu4 Cu1 2_555 . 2_555 55.74(6) no
I3 Cu4 Cu2 2_555 . . 65.62(8) no
I3 Cu4 Cu2 2_555 . 2_555 109.55(8) no
I3 Cu4 Cu3 2_555 . . 107.57(8) no
I3 Cu4 Cu3 2_555 . 2_555 66.11(9) no
I3 Cu4 Cu4 2_555 . 2_555 91.08(6) no
Cu1 Cu4 Cu1 . . 2_555 90.09(9) no
Cu1 Cu4 Cu2 . . . 89.97(11) no
Cu1 Cu4 Cu2 . . 2_555 45.22(8) no
Cu1 Cu4 Cu3 . . 2_555 91.46(11) no
Cu1 Cu4 Cu4 . . 2_555 54.75(8) no
Cu1 Cu4 Cu2 2_555 . . 45.23(8) no
Cu1 Cu4 Cu2 2_555 . 2_555 62.35(7) no
Cu1 Cu4 Cu3 2_555 . . 60.05(7) no
Cu1 Cu4 Cu3 2_555 . 2_555 44.40(8) no
Cu2 Cu4 Cu2 . . 2_555 93.02(9) no
Cu2 Cu4 Cu3 . . 2_555 89.61(11) no
Cu2 Cu4 Cu4 . . 2_555 54.87(7) no
Cu2 Cu4 Cu3 2_555 . . 61.24(7) no
Cu3 Cu4 Cu3 . . 2_555 89.87(10) no
Cu3 Cu4 Cu4 . . 2_555 34.53(6) no
C1a P1 C1b . . . 111.0(3) no
C1a P1 C1c . . . 107.3(3) no
C1a P1 C1d . . . 109.8(3) no
C1b P1 C1c . . . 112.0(3) no
C1b P1 C1d . . . 106.7(3) no
C1c P1 C1d . . . 110.1(3) no
Oaca C1aca C2aca . . . 118.1(13) no
Oaca C1aca C3aca . . . 123.8(15) no
C1aca C2aca H1c2aca . . . 109.4709 no
C1aca C2aca H2c2aca . . . 109.4709 no
C1aca C2aca H3c2aca . . . 109.4709 no
H1c2aca C2aca H2c2aca . . . 109.4709 no
C1aca C3aca H1c3aca . . . 109.4714 no
C1aca C3aca H2c3aca . . . 109.4707 no
C1aca C3aca H3c3aca . . . 109.4714 no
H1c3aca C3aca H2c3aca . . . 109.4712 no
H1c3aca C3aca H3c3aca . . . 109.4712 no
P1 C1a C2a . . . 119.3(6) no
P1 C1a C6a . . . 123.4(5) no
C2a C1a C6a . . . 117.3(7) no
C1a C2a C3a . . . 120.9(7) no
C1a C2a H1c2a . . . 119.5308 no
C3a C2a H1c2a . . . 119.5315 no
C2a C3a C4a . . . 120.8(7) no
C2a C3a H1c3a . . . 119.6213 no
C4a C3a H1c3a . . . 119.622 no
C3a C4a C5a . . . 119.6(8) no
C3a C4a H1c4a . . . 120.1975 no
C5a C4a H1c4a . . . 120.1979 no
C4a C5a C6a . . . 119.7(8) no
C4a C5a H1c5a . . . 120.1267 no
C6a C5a H1c5a . . . 120.1264 no
C1a C6a C5a . . . 121.6(7) no
C1a C6a H1c6a . . . 119.216 no
C5a C6a H1c6a . . . 119.2149 no
P1 C1b C2b . . . 121.4(6) no
P1 C1b C6b . . . 119.1(5) no
C1b C2b C3b . . . 119.3(7) no
C1b C2b H1c2b . . . 120.3417 no
C3b C2b H1c2b . . . 120.3426 no
C2b C3b C4b . . . 121.4(8) no
C2b C3b H1c3b . . . 119.283 no
C4b C3b H1c3b . . . 119.283 no
C3b C4b C5b . . . 120.1(8) no
C3b C4b H1c4b . . . 119.9535 no
C5b C4b H1c4b . . . 119.9539 no
C4b C5b C6b . . . 119.0(8) no
C4b C5b H1c5b . . . 120.509 no
C6b C5b H1c5b . . . 120.5099 no
C1b C6b C5b . . . 120.6(7) no
C1b C6b H1c6b . . . 119.7088 no
C5b C6b H1c6b . . . 119.7084 no
P1 C1c C2c . . . 118.8(6) no
P1 C1c C6c . . . 121.9(6) no
C1c C2c C3c . . . 121.3(7) no
C1c C2c H1c2c . . . 119.3547 no
C3c C2c H1c2c . . . 119.3553 no
C2c C3c C4c . . . 119.3(8) no
C2c C3c H1c3c . . . 120.336 no
C4c C3c H1c3c . . . 120.3368 no
C3c C4c C5c . . . 121.3(9) no
C3c C4c H1c4c . . . 119.3423 no
C5c C4c H1c4c . . . 119.3421 no
C4c C5c C6c . . . 120.4(9) no
C4c C5c H1c5c . . . 119.8129 no
C6c C5c H1c5c . . . 119.8125 no
C1c C6c C5c . . . 118.3(8) no
C1c C6c H1c6c . . . 120.8264 no
C5c C6c H1c6c . . . 120.827 no
P1 C1d C2d . . . 118.2(5) no
P1 C1d C6d . . . 121.7(5) no
C2d C1d C6d . . . 120.1(6) no
C1d C2d C3d . . . 119.1(7) no
C1d C2d H1c2d . . . 120.4543 no
C3d C2d H1c2d . . . 120.4536 no
C2d C3d C4d . . . 119.7(8) no
C2d C3d H1c3d . . . 120.1265 no
C4d C3d H1c3d . . . 120.1259 no
C3d C4d C5d . . . 122.2(7) no
C3d C4d H1c4d . . . 118.8963 no
C5d C4d H1c4d . . . 118.8959 no
C4d C5d C6d . . . 119.6(8) no
C4d C5d H1c5d . . . 120.1873 no
C6d C5d H1c5d . . . 120.1874 no
C1d C6d C5d . . . 119.3(7) no
C1d C6d H1c6d . . . 120.366 no
C5d C6d H1c6d . . . 120.366 no

loop_
_geom_bond_atom_site_label_1
_geom_bond_atom_site_label_2
_geom_bond_site_symmetry_1
_geom_bond_site_symmetry_2
_geom_bond_distance
_geom_bond_publ_flag
I1 Cu1 . 2_555 2.558(2) no
I1 Cu2 . . 2.4871(19) no
I1 Cu3 . . 2.606(2) no
I1 Cu4 . 2_555 2.543(2) no
I2 Cu1 . . 2.505(2) no
I2 Cu2 . . 2.566(2) no
I2 Cu3 . . 2.5078(19) no
I2 Cu4 . . 2.557(2) no
I3 Cu1 . . 2.4807(18) no
I3 Cu2 . 2_555 2.556(2) no
I3 Cu3 . . 2.510(2) no
I3 Cu4 . 2_555 2.589(2) no
Cu1 Cu2 . . 2.812(3) no
Cu1 Cu2 . 2_555 1.931(3) no
Cu1 Cu3 . . 1.898(3) no
Cu1 Cu3 . 2_555 2.724(3) no
Cu1 Cu4 . . 1.922(3) no
Cu1 Cu4 . 2_555 2.712(3) no
Cu2 Cu3 . . 1.971(3) no
Cu2 Cu3 . 2_555 2.777(3) no
Cu2 Cu4 . . 2.054(3) no
Cu2 Cu4 . 2_555 2.720(3) no
Cu3 Cu4 . . 2.732(3) no
Cu3 Cu4 . 2_555 1.883(3) no
P1 C1a . . 1.769(7) no
P1 C1b . . 1.773(7) no
P1 C1c . . 1.780(7) no
P1 C1d . . 1.746(6) no
Oaca C1aca . . 1.146(15) no
C1aca C2aca . . 1.33(2) no
C1aca C3aca . . 1.34(3) no
C2aca H1c2aca . . 0.96 no
C2aca H2c2aca . . 0.96 no
C2aca H3c2aca . . 0.96 no
C3aca H1c3aca . . 0.96 no
C3aca H2c3aca . . 0.96 no
C3aca H3c3aca . . 0.96 no
C1a C2a . . 1.363(9) no
C1a C6a . . 1.376(10) no
C2a C3a . . 1.345(11) no
C2a H1c2a . . 0.96 no
C3a C4a . . 1.358(12) no
C3a H1c3a . . 0.96 no
C4a C5a . . 1.346(11) no
C4a H1c4a . . 0.96 no
C5a C6a . . 1.352(12) no
C5a H1c5a . . 0.96 no
C6a H1c6a . . 0.96 no
C1b C2b . . 1.383(10) no
C1b C6b . . 1.387(10) no
C2b C3b . . 1.347(11) no
C2b H1c2b . . 0.96 no
C3b C4b . . 1.371(13) no
C3b H1c3b . . 0.96 no
C4b C5b . . 1.376(12) no
C4b H1c4b . . 0.96 no
C5b C6b . . 1.367(11) no
C5b H1c5b . . 0.96 no
C6b H1c6b . . 0.96 no
C1c C2c . . 1.372(10) no
C1c C6c . . 1.378(11) no
C2c C3c . . 1.359(12) no
C2c H1c2c . . 0.96 no
C3c C4c . . 1.346(13) no
C3c H1c3c . . 0.96 no
C4c C5c . . 1.347(14) no
C4c H1c4c . . 0.96 no
C5c C6c . . 1.395(12) no
C5c H1c5c . . 0.96 no
C6c H1c6c . . 0.96 no
C1d C2d . . 1.371(10) no
C1d C6d . . 1.372(10) no
C2d C3d . . 1.343(10) no
C2d H1c2d . . 0.96 no
C3d C4d . . 1.355(12) no
C3d H1c3d . . 0.96 no
C4d C5d . . 1.317(12) no
C4d H1c4d . . 0.96 no
C5d C6d . . 1.360(10) no
C5d H1c5d . . 0.96 no
C6d H1c6d . . 0.96 no
